data_4316168
loop_
_publ_author_name
'Thi Le Anh Nguyen'
'Rezan Demir-Cakan'
'Thomas Devic'
'Mathieu Morcrette'
'Tim Ahnfeldt'
'Pascale Auban-Senzier'
'Norbert Stock'
'Anne-Marie Goncalves'
'Yaroslav Filinchuk'
'Jean-Marie Tarascon'
'G\'erard F\'erey'

_publ_section_title
;
 3-D Coordination Polymers Based on the Tetrathiafulvalenetetracarboxylate
 (TTF-TC) Derivative: Synthesis, Characterization, and Oxidation Issues
;
_journal_name_full 'Inorganic Chemistry'
_journal_page_first 7135
_journal_page_last 7143
_journal_paper_doi 10.1021/ic100950n
_journal_volume 49
_journal_year 2010
_chemical_formula_moiety C10H2S4O8K2
_chemical_formula_sum 'C10 H2 K2 O8 S4'
_chemical_formula_weight 456.56
_chemical_name_common K2(TTF-TC)H2
_chemical_name_systematic
;
dipotassium(tetrathiafulvalenedicarboxylic)dicarboxylate
orthorhomic polymorph
;
_space_group_IT_number 58
_symmetry_cell_setting orthorhombic
_symmetry_space_group_name_Hall '-P 2 2n'
_symmetry_space_group_name_H-M 'P n n m'
_atom_sites_solution_hydrogens difmap
_atom_sites_solution_primary direct
_atom_sites_solution_secondary difmap
_audit_creation_method SHELXL-97
_cell_angle_alpha 90.00
_cell_angle_beta 90.00
_cell_angle_gamma 90.00
_cell_formula_units_Z 2
_cell_length_a 6.0005(8)
_cell_length_b 7.9432(11)
_cell_length_c 15.584(2)
_cell_measurement_reflns_used 3197
_cell_measurement_temperature 293(2)
_cell_measurement_theta_max 28.31
_cell_measurement_theta_min 2.61
_cell_volume 742.78(17)
_computing_cell_refinement SAINT
_computing_data_collection SAINT
_computing_data_reduction SAINT
_computing_structure_refinement 'SHELXL-97 (Sheldrick, 1997)'
_computing_structure_solution 'SHELXS-97 (Sheldrick, 1997)'
_diffrn_ambient_temperature 293(2)
_diffrn_measured_fraction_theta_full 0.999
_diffrn_measured_fraction_theta_max 0.999
_diffrn_measurement_device_type 'CCD area detector'
_diffrn_measurement_method 'phi and omega scans'
_diffrn_radiation_monochromator graphite
_diffrn_radiation_source 'fine-focus sealed tube'
_diffrn_radiation_type MoK\a
_diffrn_radiation_wavelength 0.71073
_diffrn_reflns_av_R_equivalents 0.0415
_diffrn_reflns_av_sigmaI/netI 0.0338
_diffrn_reflns_limit_h_max 8
_diffrn_reflns_limit_h_min -6
_diffrn_reflns_limit_k_max 10
_diffrn_reflns_limit_k_min -8
_diffrn_reflns_limit_l_max 20
_diffrn_reflns_limit_l_min -20
_diffrn_reflns_number 4654
_diffrn_reflns_theta_full 28.29
_diffrn_reflns_theta_max 28.29
_diffrn_reflns_theta_min 2.61
_exptl_absorpt_coefficient_mu 1.240
_exptl_absorpt_correction_T_max 0.9406
_exptl_absorpt_correction_T_min 0.7074
_exptl_absorpt_correction_type multi-scan
_exptl_absorpt_process_details SADABS
_exptl_crystal_colour red
_exptl_crystal_density_diffrn 2.041
_exptl_crystal_density_method 'not measured'
_exptl_crystal_description platelet
_exptl_crystal_F_000 456
_exptl_crystal_size_max 0.30
_exptl_crystal_size_mid 0.12
_exptl_crystal_size_min 0.05
_refine_diff_density_max 0.359
_refine_diff_density_min -0.442
_refine_diff_density_rms 0.088
_refine_ls_extinction_method none
_refine_ls_goodness_of_fit_ref 1.234
_refine_ls_hydrogen_treatment refxyz
_refine_ls_matrix_type full
_refine_ls_number_parameters 60
_refine_ls_number_reflns 961
_refine_ls_number_restraints 0
_refine_ls_restrained_S_all 1.234
_refine_ls_R_factor_all 0.0571
_refine_ls_R_factor_gt 0.0473
_refine_ls_shift/su_max 0.000
_refine_ls_shift/su_mean 0.000
_refine_ls_structure_factor_coef Fsqd
_refine_ls_weighting_details 'calc w=1/[\s^2^(Fo^2^)+(0.0426P)^2^+0.7988P] where P=(Fo^2^+2Fc^2^)/3'
_refine_ls_weighting_scheme calc
_refine_ls_wR_factor_gt 0.1077
_refine_ls_wR_factor_ref 0.1116
_reflns_number_gt 844
_reflns_number_total 961
_reflns_threshold_expression >2sigma(I)
_cod_data_source_file ic100950n_si_001_2.cif
_cod_data_source_block MIL133K
_cod_original_cell_volume 742.77(17)
_cod_database_code 4316168

loop_
_symmetry_equiv_pos_as_xyz
'x, y, z'
'-x, -y, z'
'-x+1/2, y+1/2, -z+1/2'
'x+1/2, -y+1/2, -z+1/2'
'-x, -y, -z'
'x, y, -z'
'x-1/2, -y-1/2, z-1/2'
'-x-1/2, y-1/2, z-1/2'

loop_
_atom_site_label
_atom_site_type_symbol
_atom_site_fract_x
_atom_site_fract_y
_atom_site_fract_z
_atom_site_U_iso_or_equiv
_atom_site_adp_type
_atom_site_occupancy
_atom_site_symmetry_multiplicity
_atom_site_calc_flag
_atom_site_refinement_flags
_atom_site_disorder_assembly
_atom_site_disorder_group
K1 K 0.5000 1.0000 0.21587(6) 0.0447(3) Uani 1 2 d S . .
S1 S 0.21389(13) 0.87573(9) 0.40492(4) 0.0274(2) Uani 1 1 d . . .
C1 C 0.0900(7) 0.9487(5) 0.5000 0.0229(8) Uani 1 2 d S . .
C2 C 0.4337(4) 0.7720(3) 0.45658(17) 0.0225(6) Uani 1 1 d . . .
O1 O 0.7527(4) 0.6018(3) 0.42279(17) 0.0380(6) Uani 1 1 d . . .
H1 H 0.762(12) 0.603(8) 0.476(5) 0.057 Uiso 0.50 1 d P . .
O2 O 0.5594(5) 0.7179(3) 0.31731(14) 0.0455(7) Uani 1 1 d . . .
C3 C 0.5923(5) 0.6935(4) 0.39366(18) 0.0289(6) Uani 1 1 d . . .

loop_
_atom_site_aniso_label
_atom_site_aniso_U_11
_atom_site_aniso_U_22
_atom_site_aniso_U_33
_atom_site_aniso_U_23
_atom_site_aniso_U_13
_atom_site_aniso_U_12
K1 0.0681(8) 0.0426(6) 0.0235(5) 0.000 0.000 -0.0157(5)
S1 0.0267(4) 0.0342(4) 0.0211(3) 0.0009(3) -0.0001(3) 0.0034(3)
C1 0.021(2) 0.0263(18) 0.0209(16) 0.000 0.000 -0.0022(15)
C2 0.0216(13) 0.0202(12) 0.0256(13) 0.0008(10) 0.0001(10) -0.0005(10)
O1 0.0319(13) 0.0415(13) 0.0406(12) -0.0006(10) 0.0091(10) 0.0098(10)
O2 0.0641(18) 0.0440(14) 0.0282(11) 0.0019(10) 0.0116(11) 0.0142(12)
C3 0.0315(16) 0.0249(13) 0.0302(14) -0.0021(11) 0.0083(12) -0.0010(12)

loop_
_atom_type_symbol
_atom_type_description
_atom_type_scat_dispersion_real
_atom_type_scat_dispersion_imag
_atom_type_scat_source
C C 0.0033 0.0016 'International Tables Vol C Tables 4.2.6.8 and 6.1.1.4'
O O 0.0106 0.0060 'International Tables Vol C Tables 4.2.6.8 and 6.1.1.4'
S S 0.1246 0.1234 'International Tables Vol C Tables 4.2.6.8 and 6.1.1.4'
K K 0.2009 0.2494 'International Tables Vol C Tables 4.2.6.8 and 6.1.1.4'
H H 0.0000 0.0000 'International Tables Vol C Tables 4.2.6.8 and 6.1.1.4'

loop_
_geom_angle_atom_site_label_1
_geom_angle_atom_site_label_2
_geom_angle_atom_site_label_3
_geom_angle
_geom_angle_site_symmetry_1
_geom_angle_site_symmetry_3
_geom_angle_publ_flag
O1 K1 O1 76.06(11) 4_465 3_655 ?
O1 K1 O2 128.28(7) 4_465 2_675 ?
O1 K1 O2 106.33(8) 3_655 2_675 ?
O1 K1 O2 106.33(8) 4_465 . ?
O1 K1 O2 128.28(7) 3_655 . ?
O2 K1 O2 110.27(10) 2_675 . ?
O1 K1 O2 42.84(7) 4_465 4_465 ?
O1 K1 O2 118.61(8) 3_655 4_465 ?
O2 K1 O2 115.08(4) 2_675 4_465 ?
O2 K1 O2 76.16(6) . 4_465 ?
O1 K1 O2 118.61(8) 4_465 3_655 ?
O1 K1 O2 42.84(7) 3_655 3_655 ?
O2 K1 O2 76.16(6) 2_675 3_655 ?
O2 K1 O2 115.08(4) . 3_655 ?
O2 K1 O2 161.42(9) 4_465 3_655 ?
O1 K1 C3 21.56(7) 4_465 4_465 ?
O1 K1 C3 97.40(8) 3_655 4_465 ?
O2 K1 C3 124.60(8) 2_675 4_465 ?
O2 K1 C3 90.78(8) . 4_465 ?
O2 K1 C3 21.30(7) 4_465 4_465 ?
O2 K1 C3 140.12(7) 3_655 4_465 ?
O1 K1 C3 97.40(8) 4_465 3_655 ?
O1 K1 C3 21.56(7) 3_655 3_655 ?
O2 K1 C3 90.78(8) 2_675 3_655 ?
O2 K1 C3 124.60(8) . 3_655 ?
O2 K1 C3 140.12(7) 4_465 3_655 ?
O2 K1 C3 21.30(7) 3_655 3_655 ?
C3 K1 C3 118.85(11) 4_465 3_655 ?
O1 K1 S1 175.81(6) 4_465 2_675 ?
O1 K1 S1 108.07(6) 3_655 2_675 ?
O2 K1 S1 50.40(5) 2_675 2_675 ?
O2 K1 S1 71.85(6) . 2_675 ?
O2 K1 S1 133.13(5) 4_465 2_675 ?
O2 K1 S1 65.44(4) 3_655 2_675 ?
C3 K1 S1 154.43(6) 4_465 2_675 ?
C3 K1 S1 86.69(5) 3_655 2_675 ?
O1 K1 S1 108.07(6) 4_465 . ?
O1 K1 S1 175.81(6) 3_655 . ?
O2 K1 S1 71.85(6) 2_675 . ?
O2 K1 S1 50.40(5) . . ?
O2 K1 S1 65.44(4) 4_465 . ?
O2 K1 S1 133.13(5) 3_655 . ?
C3 K1 S1 86.69(5) 4_465 . ?
C3 K1 S1 154.43(6) 3_655 . ?
S1 K1 S1 67.82(3) 2_675 . ?
O1 K1 S1 63.62(6) 4_465 4_565 ?
O1 K1 S1 69.79(5) 3_655 4_565 ?
O2 K1 S1 167.10(6) 2_675 4_565 ?
O2 K1 S1 66.32(5) . 4_565 ?
O2 K1 S1 76.79(5) 4_465 4_565 ?
O2 K1 S1 93.82(5) 3_655 4_565 ?
C3 K1 S1 68.29(5) 4_465 4_565 ?
C3 K1 S1 81.95(5) 3_655 4_565 ?
S1 K1 S1 118.150(16) 2_675 4_565 ?
S1 K1 S1 111.122(14) . 4_565 ?
O1 K1 S1 69.79(5) 4_465 3 ?
O1 K1 S1 63.62(6) 3_655 3 ?
O2 K1 S1 66.32(5) 2_675 3 ?
O2 K1 S1 167.10(6) . 3 ?
O2 K1 S1 93.82(5) 4_465 3 ?
O2 K1 S1 76.79(5) 3_655 3 ?
C3 K1 S1 81.95(5) 4_465 3 ?
C3 K1 S1 68.29(5) 3_655 3 ?
S1 K1 S1 111.122(14) 2_675 3 ?
S1 K1 S1 118.150(16) . 3 ?
S1 K1 S1 119.82(3) 4_565 3 ?
C2 S1 C1 94.94(14) . . ?
C2 S1 K1 98.51(9) . . ?
C1 S1 K1 144.41(13) . . ?
C2 S1 K1 96.55(9) . 3_545 ?
C1 S1 K1 122.73(13) . 3_545 ?
K1 S1 K1 88.297(17) . 3_545 ?
C1 C1 S1 122.46(11) 5_576 6_556 ?
C1 C1 S1 122.46(11) 5_576 . ?
S1 C1 S1 115.1(2) 6_556 . ?
C2 C2 C3 130.76(16) 6_556 . ?
C2 C2 S1 117.37(9) 6_556 . ?
C3 C2 S1 111.9(2) . . ?
C3 O1 K1 107.04(19) . 3_645 ?
C3 O1 H1 114(5) . . ?
K1 O1 H1 139(5) 3_645 . ?
C3 O2 K1 134.9(2) . . ?
C3 O2 K1 86.47(19) . 3_645 ?
K1 O2 K1 116.89(8) . 3_645 ?
O2 C3 O1 123.6(3) . . ?
O2 C3 C2 117.9(3) . . ?
O1 C3 C2 118.5(3) . . ?
O2 C3 K1 72.23(18) . 3_645 ?
O1 C3 K1 51.40(15) . 3_645 ?
C2 C3 K1 169.8(2) . 3_645 ?

loop_
_geom_bond_atom_site_label_1
_geom_bond_atom_site_label_2
_geom_bond_distance
_geom_bond_site_symmetry_2
_geom_bond_publ_flag
K1 O1 2.743(2) 4_465 ?
K1 O1 2.743(2) 3_655 ?
K1 O2 2.765(2) 2_675 ?
K1 O2 2.765(2) . ?
K1 O2 3.202(2) 4_465 ?
K1 O2 3.202(2) 3_655 ?
K1 C3 3.356(3) 4_465 ?
K1 C3 3.356(3) 3_655 ?
K1 S1 3.5498(11) 2_675 ?
K1 S1 3.5498(11) . ?
K1 S1 3.7547(9) 4_565 ?
K1 S1 3.7547(9) 3 ?
S1 C2 1.751(3) . ?
S1 C1 1.756(2) . ?
S1 K1 3.7547(9) 3_545 ?
C1 C1 1.353(8) 5_576 ?
C1 S1 1.756(2) 6_556 ?
C2 C2 1.353(5) 6_556 ?
C2 C3 1.502(4) . ?
O1 C3 1.290(4) . ?
O1 K1 2.743(2) 3_645 ?
O1 H1 0.83(8) . ?
O2 C3 1.222(4) . ?
O2 K1 3.202(2) 3_645 ?
C3 K1 3.356(3) 3_645 ?
